data_4083322
loop_
_publ_author_name
'Fu, Ross'
'Bercaw, John E.'
'Labinger, Jay A.'

_publ_section_title
;
 Intra- and Intermolecular C--H Activation by
 Bis(phenolate)pyridineiridium(III) Complexes
;
_journal_issue 24
_journal_name_full Organometallics
_journal_page_first 6751
_journal_paper_doi 10.1021/om201069k
_journal_volume 30
_journal_year 2011
_chemical_formula_moiety 'C74 H81 F3 Ir N O5 P2 S, 0.53(C5 H12), 1.47(C6 H6)'
_chemical_formula_sum 'C85.47 H96.19 F3 Ir N O5 P2 S'
_chemical_formula_weight 1560.64
_chemical_name_systematic
;

 ?

;
_space_group_IT_number 14
_symmetry_cell_setting monoclinic
_symmetry_space_group_name_Hall '-P 2yn'
_symmetry_space_group_name_H-M 'P 1 21/n 1'
_atom_sites_solution_hydrogens geom
_atom_sites_solution_primary direct
_atom_sites_solution_secondary difmap
_audit_creation_method SHELXL-97
_cell_angle_alpha 90.00
_cell_angle_beta 103.513(2)
_cell_angle_gamma 90.00
_cell_formula_units_Z 4
_cell_length_a 12.9942(5)
_cell_length_b 22.9825(9)
_cell_length_c 25.8969(9)
_cell_measurement_reflns_used 9354
_cell_measurement_temperature 100(2)
_cell_measurement_theta_max 31.22
_cell_measurement_theta_min 2.40
_cell_volume 7519.7(5)
_computing_cell_refinement 'Bruker SAINT-Plus v7.66A'
_computing_data_collection 'Bruker APEX2 v2009.7-0'
_computing_data_reduction 'Bruker SAINT-Plus v7.66A'
_computing_molecular_graphics 'Bruker XP v5.1'
_computing_publication_material 'Bruker XCIF 2008'
_computing_structure_refinement 'SHELXL-97 (Sheldrick, 2008)'
_computing_structure_solution 'SHELXS-97 (Sheldrick, 2008)'
_diffrn_ambient_temperature 100(2)
_diffrn_measured_fraction_theta_full 0.915
_diffrn_measured_fraction_theta_max 0.915
_diffrn_measurement_device_type 'Bruker KAPPA APEX II'
_diffrn_measurement_method '\w scans; 10 settings'
_diffrn_radiation_monochromator graphite
_diffrn_radiation_source 'fine-focus sealed tube'
_diffrn_radiation_type MoK\a
_diffrn_radiation_wavelength 0.71073
_diffrn_reflns_av_R_equivalents 0.0516
_diffrn_reflns_av_sigmaI/netI 0.0367
_diffrn_reflns_limit_h_max 18
_diffrn_reflns_limit_h_min -17
_diffrn_reflns_limit_k_max 32
_diffrn_reflns_limit_k_min -31
_diffrn_reflns_limit_l_max 36
_diffrn_reflns_limit_l_min -37
_diffrn_reflns_number 151710
_diffrn_reflns_theta_full 31.76
_diffrn_reflns_theta_max 31.76
_diffrn_reflns_theta_min 1.84
_exptl_absorpt_coefficient_mu 1.906
_exptl_absorpt_correction_T_max 0.7463
_exptl_absorpt_correction_T_min 0.6010
_exptl_absorpt_correction_type multi-scan
_exptl_absorpt_process_details 'SADABS v 2008/1, Bruker-AXS, Madison, WI'
_exptl_crystal_colour Yellow/orange
_exptl_crystal_density_diffrn 1.379
_exptl_crystal_density_meas 0
_exptl_crystal_density_method 'not measured'
_exptl_crystal_description Block
_exptl_crystal_F_000 3224
_exptl_crystal_size_max 0.26
_exptl_crystal_size_mid 0.21
_exptl_crystal_size_min 0.19
_refine_diff_density_max 3.915
_refine_diff_density_min -2.838
_refine_diff_density_rms 0.153
_refine_ls_extinction_method none
_refine_ls_goodness_of_fit_ref 2.750
_refine_ls_hydrogen_treatment Riding
_refine_ls_matrix_type 'Full matrix'
_refine_ls_number_parameters 966
_refine_ls_number_reflns 23410
_refine_ls_number_restraints 0
_refine_ls_restrained_S_all 2.750
_refine_ls_R_factor_all 0.0654
_refine_ls_R_factor_gt 0.0463
_refine_ls_shift/su_max 0.002
_refine_ls_shift/su_mean 0.000
_refine_ls_structure_factor_coef Fsqd
_refine_ls_weighting_details w=1/s^2^(Fo^2^)
_refine_ls_weighting_scheme sigma
_refine_ls_wR_factor_gt 0.0958
_refine_ls_wR_factor_ref 0.0979
_reflns_number_gt 18398
_reflns_number_total 23410
_reflns_threshold_expression >2sigma(I)
_cod_data_source_file 08-Ir(PPh3)2OTf-ruf09.cif
_cod_data_source_block ruf09
_cod_depositor_comments
;
The following automatic conversions were performed:

'_symmetry_cell_setting' value 'Monoclinic' changed to 'monoclinic'
according to
/usr/data/users/saulius/automatic-downloads/retrospective/ACS/lib/dictionaries/cif_core.dic
dictionary named 'cif_core.dic' version 2.4.2 from
2011-04-26.

'_refine_ls_weighting_scheme' value 'Sigma' changed to
'sigma' according to
/usr/data/users/saulius/automatic-downloads/retrospective/ACS/lib/dictionaries/cif_core.dic
dictionary named 'cif_core.dic' version 2.4.2 from 2011-04-26.

Automatic conversion script
Id: cif_fix_values 2281 2013-09-26 08:29:07Z andrius 

The following automatic conversions were performed:

'_atom_sites_solution_primary' value 'Direct methods' was changed to
'direct'.

'_atom_sites_solution_secondary' value 'Difference Fourier map' was
changed to 'difmap'.

'_atom_sites_solution_hydrogens' value 'Geometric positions' was
changed to 'geom'.

Automatic conversion script
Id: cif_fix_values 6452 2018-10-05 10:23:21Z andrius 
;
_cod_original_sg_symbol_H-M P2(1)/n
_cod_database_code 4083322

loop_
_symmetry_equiv_pos_as_xyz
'x, y, z'
'-x+1/2, y+1/2, -z+1/2'
'-x, -y, -z'
'x-1/2, -y-1/2, z-1/2'

loop_
_atom_site_label
_atom_site_type_symbol
_atom_site_fract_x
_atom_site_fract_y
_atom_site_fract_z
_atom_site_U_iso_or_equiv
_atom_site_adp_type
_atom_site_occupancy
_atom_site_symmetry_multiplicity
_atom_site_calc_flag
_atom_site_refinement_flags
_atom_site_disorder_assembly
_atom_site_disorder_group
Ir1 Ir 0.737107(9) 0.753327(5) 0.913809(4) 0.01175(4) Uani 1 1 d . . .
S1 S 0.47765(9) 0.77487(5) 0.84281(5) 0.0398(3) Uani 1 1 d . . .
P1 P 0.80888(7) 0.74260(3) 0.83635(3) 0.01572(16) Uani 1 1 d . . .
P2 P 0.66830(6) 0.76031(3) 0.99258(3) 0.01367(16) Uani 1 1 d . . .
F1 F 0.3062(2) 0.73740(12) 0.78170(11) 0.0594(8) Uani 1 1 d . . .
F2 F 0.3864(2) 0.67291(11) 0.83666(10) 0.0547(7) Uani 1 1 d . . .
F3 F 0.4471(2) 0.69443(13) 0.76958(11) 0.0695(9) Uani 1 1 d . . .
O1 O 0.72219(16) 0.66631(9) 0.92765(8) 0.0157(5) Uani 1 1 d . . .
O2 O 0.74685(17) 0.84020(9) 0.89742(8) 0.0158(5) Uani 1 1 d . . .
O3 O 0.58283(17) 0.74859(9) 0.85950(9) 0.0207(5) Uani 1 1 d . . .
O4 O 0.4272(2) 0.78666(14) 0.88591(14) 0.0595(9) Uani 1 1 d . . .
O5 O 0.4674(3) 0.82084(15) 0.80341(15) 0.0692(11) Uani 1 1 d . . .
N1 N 0.88285(19) 0.75372(10) 0.96116(10) 0.0132(5) Uani 1 1 d . . .
C1 C 0.8015(3) 0.63034(13) 0.92731(12) 0.0146(6) Uani 1 1 d . . .
C2 C 0.7800(3) 0.57030(13) 0.91431(13) 0.0168(7) Uani 1 1 d . . .
C3 C 0.8634(3) 0.53546(13) 0.90886(12) 0.0181(7) Uani 1 1 d . . .
H3 H 0.8490 0.4956 0.9004 0.022 Uiso 1 1 calc R . .
C4 C 0.9673(3) 0.55475(13) 0.91495(12) 0.0172(7) Uani 1 1 d . . .
C5 C 0.9876(3) 0.61133(13) 0.93134(12) 0.0171(7) Uani 1 1 d . . .
H5 H 1.0581 0.6255 0.9371 0.020 Uiso 1 1 calc R . .
C6 C 0.9076(2) 0.64923(13) 0.93988(12) 0.0142(6) Uani 1 1 d . . .
C7 C 0.9442(3) 0.70471(13) 0.96765(13) 0.0157(6) Uani 1 1 d . . .
C8 C 1.0425(3) 0.70541(14) 1.00274(13) 0.0194(7) Uani 1 1 d . . .
H8 H 1.0810 0.6700 1.0096 0.023 Uiso 1 1 calc R . .
C9 C 1.0870(2) 0.75517(14) 1.02822(13) 0.0196(7) Uani 1 1 d . A .
C10 C 1.0240(3) 0.80427(14) 1.01889(13) 0.0187(7) Uani 1 1 d . . .
H10 H 1.0522 0.8401 1.0343 0.022 Uiso 1 1 calc R . .
C11 C 0.9219(2) 0.80357(13) 0.98815(12) 0.0152(6) Uani 1 1 d . . .
C12 C 0.8591(2) 0.85793(13) 0.98369(12) 0.0149(6) Uani 1 1 d . . .
C13 C 0.8831(2) 0.89608(13) 1.02762(12) 0.0162(6) Uani 1 1 d . . .
H13 H 0.9261 0.8822 1.0601 0.019 Uiso 1 1 calc R . .
C14 C 0.8472(3) 0.95200(13) 1.02539(13) 0.0172(7) Uani 1 1 d . . .
C15 C 0.7934(3) 0.97236(13) 0.97524(13) 0.0183(7) Uani 1 1 d . . .
H15 H 0.7739 1.0123 0.9719 0.022 Uiso 1 1 calc R . .
C16 C 0.7671(3) 0.93768(13) 0.93048(13) 0.0171(7) Uani 1 1 d . . .
C17 C 0.7900(2) 0.87685(13) 0.93623(13) 0.0150(6) Uani 1 1 d . . .
C18 C 0.6681(3) 0.54521(13) 0.90798(14) 0.0196(7) Uani 1 1 d . . .
C19 C 0.6415(3) 0.54755(14) 0.96287(14) 0.0239(8) Uani 1 1 d . . .
H19A H 0.5701 0.5321 0.9601 0.036 Uiso 1 1 calc R . .
H19B H 0.6447 0.5879 0.9752 0.036 Uiso 1 1 calc R . .
H19C H 0.6928 0.5240 0.9882 0.036 Uiso 1 1 calc R . .
C20 C 0.5840(3) 0.57874(14) 0.86668(14) 0.0245(8) Uani 1 1 d . . .
H20A H 0.5140 0.5620 0.8650 0.037 Uiso 1 1 calc R . .
H20B H 0.6005 0.5758 0.8317 0.037 Uiso 1 1 calc R . .
H20C H 0.5842 0.6197 0.8771 0.037 Uiso 1 1 calc R . .
C21 C 0.6616(3) 0.48138(14) 0.89036(15) 0.0278(8) Uani 1 1 d . . .
H21A H 0.7126 0.4583 0.9162 0.042 Uiso 1 1 calc R . .
H21B H 0.6782 0.4784 0.8554 0.042 Uiso 1 1 calc R . .
H21C H 0.5900 0.4666 0.8882 0.042 Uiso 1 1 calc R . .
C22 C 1.0530(3) 0.51364(14) 0.90391(13) 0.0205(7) Uani 1 1 d . . .
C23 C 1.0234(3) 0.49420(17) 0.84582(14) 0.0320(9) Uani 1 1 d . . .
H23A H 1.0188 0.5283 0.8227 0.048 Uiso 1 1 calc R . .
H23B H 0.9548 0.4743 0.8386 0.048 Uiso 1 1 calc R . .
H23C H 1.0775 0.4675 0.8390 0.048 Uiso 1 1 calc R . .
C24 C 1.0630(3) 0.45977(15) 0.94025(15) 0.0306(9) Uani 1 1 d . . .
H24A H 1.1166 0.4334 0.9324 0.046 Uiso 1 1 calc R . .
H24B H 0.9947 0.4397 0.9340 0.046 Uiso 1 1 calc R . .
H24C H 1.0841 0.4721 0.9775 0.046 Uiso 1 1 calc R . .
C25 C 1.1620(3) 0.54285(15) 0.91434(16) 0.0320(9) Uani 1 1 d . . .
H25A H 1.2131 0.5161 0.9046 0.048 Uiso 1 1 calc R . .
H25B H 1.1852 0.5528 0.9521 0.048 Uiso 1 1 calc R . .
H25C H 1.1574 0.5784 0.8930 0.048 Uiso 1 1 calc R . .
C26 C 1.1970(3) 0.75663(16) 1.06395(16) 0.0288(8) Uani 1 1 d . . .
C27 C 1.2468(6) 0.6940(3) 1.0743(3) 0.044(2) Uani 0.691(7) 1 d P A 1
H27A H 1.1996 0.6689 1.0888 0.066 Uiso 0.691(7) 1 calc PR A 1
H27B H 1.3157 0.6965 1.0996 0.066 Uiso 0.691(7) 1 calc PR A 1
H27C H 1.2563 0.6776 1.0408 0.066 Uiso 0.691(7) 1 calc PR A 1
C28 C 1.1881(5) 0.7783(3) 1.1213(2) 0.0387(18) Uani 0.691(7) 1 d P A 1
H28A H 1.1407 0.7524 1.1349 0.058 Uiso 0.691(7) 1 calc PR A 1
H28B H 1.1598 0.8180 1.1186 0.058 Uiso 0.691(7) 1 calc PR A 1
H28C H 1.2584 0.7779 1.1455 0.058 Uiso 0.691(7) 1 calc PR A 1
C29 C 1.2646(5) 0.7949(4) 1.0425(3) 0.054(2) Uani 0.691(7) 1 d P A 1
H29A H 1.3353 0.7957 1.0664 0.080 Uiso 0.691(7) 1 calc PR A 1
H29B H 1.2347 0.8342 1.0391 0.080 Uiso 0.691(7) 1 calc PR A 1
H29C H 1.2698 0.7807 1.0075 0.080 Uiso 0.691(7) 1 calc PR A 1
C27B C 1.2772(10) 0.7512(7) 1.0191(6) 0.047(4) Uani 0.309(7) 1 d P A 2
H27D H 1.2605 0.7829 0.9932 0.071 Uiso 0.309(7) 1 calc PR A 2
H27E H 1.2646 0.7137 1.0006 0.071 Uiso 0.309(7) 1 calc PR A 2
H27F H 1.3516 0.7538 1.0382 0.071 Uiso 0.309(7) 1 calc PR A 2
C28B C 1.2177(15) 0.7122(8) 1.0964(9) 0.062(6) Uani 0.309(7) 1 d P A 2
H28D H 1.2896 0.7160 1.1187 0.093 Uiso 0.309(7) 1 calc PR A 2
H28E H 1.2124 0.6761 1.0758 0.093 Uiso 0.309(7) 1 calc PR A 2
H28F H 1.1668 0.7113 1.1189 0.093 Uiso 0.309(7) 1 calc PR A 2
C29B C 1.2311(10) 0.8197(6) 1.0836(6) 0.048(5) Uani 0.309(7) 1 d P A 2
H29D H 1.2085 0.8472 1.0542 0.072 Uiso 0.309(7) 1 calc PR A 2
H29E H 1.3083 0.8213 1.0963 0.072 Uiso 0.309(7) 1 calc PR A 2
H29F H 1.1979 0.8301 1.1127 0.072 Uiso 0.309(7) 1 calc PR A 2
C30 C 0.8670(3) 0.99303(14) 1.07360(13) 0.0221(7) Uani 1 1 d . . .
C31 C 0.9301(3) 1.04624(14) 1.06212(15) 0.0314(9) Uani 1 1 d . . .
H31A H 0.9964 1.0332 1.0541 0.047 Uiso 1 1 calc R . .
H31B H 0.9458 1.0717 1.0933 0.047 Uiso 1 1 calc R . .
H31C H 0.8881 1.0677 1.0317 0.047 Uiso 1 1 calc R . .
C32 C 0.7598(3) 1.01294(19) 1.08327(16) 0.0412(11) Uani 1 1 d . . .
H32A H 0.7188 1.0325 1.0514 0.062 Uiso 1 1 calc R . .
H32B H 0.7720 1.0400 1.1133 0.062 Uiso 1 1 calc R . .
H32C H 0.7205 0.9790 1.0912 0.062 Uiso 1 1 calc R . .
C33 C 0.9295(3) 0.96282(14) 1.12366(13) 0.0277(8) Uani 1 1 d . . .
H33A H 0.8885 0.9298 1.1321 0.042 Uiso 1 1 calc R . .
H33B H 0.9430 0.9905 1.1533 0.042 Uiso 1 1 calc R . .
H33C H 0.9969 0.9488 1.1177 0.042 Uiso 1 1 calc R . .
C34 C 0.7200(3) 0.96481(14) 0.87509(13) 0.0205(7) Uani 1 1 d . . .
C35 C 0.7168(3) 1.03169(14) 0.87755(14) 0.0274(8) Uani 1 1 d . . .
H35A H 0.6714 1.0437 0.9010 0.041 Uiso 1 1 calc R . .
H35B H 0.6884 1.0473 0.8418 0.041 Uiso 1 1 calc R . .
H35C H 0.7885 1.0467 0.8914 0.041 Uiso 1 1 calc R . .
C36 C 0.7939(3) 0.94835(14) 0.83893(13) 0.0218(7) Uani 1 1 d . . .
H36A H 0.7639 0.9625 0.8029 0.033 Uiso 1 1 calc R . .
H36B H 0.8013 0.9059 0.8383 0.033 Uiso 1 1 calc R . .
H36C H 0.8635 0.9661 0.8526 0.033 Uiso 1 1 calc R . .
C37 C 0.6067(3) 0.94405(15) 0.85087(14) 0.0260(8) Uani 1 1 d . . .
H37A H 0.5596 0.9576 0.8729 0.039 Uiso 1 1 calc R . .
H37B H 0.6054 0.9014 0.8494 0.039 Uiso 1 1 calc R . .
H37C H 0.5829 0.9598 0.8149 0.039 Uiso 1 1 calc R . .
C38 C 0.7610(3) 0.67865(14) 0.79547(13) 0.0190(7) Uani 1 1 d . . .
C39 C 0.6715(3) 0.68493(15) 0.75358(15) 0.0274(8) Uani 1 1 d . . .
H39 H 0.6394 0.7220 0.7459 0.033 Uiso 1 1 calc R . .
C40 C 0.6299(3) 0.63709(16) 0.72347(16) 0.0329(9) Uani 1 1 d . . .
H40 H 0.5689 0.6419 0.6953 0.040 Uiso 1 1 calc R . .
C41 C 0.6745(3) 0.58281(16) 0.73324(14) 0.0282(8) Uani 1 1 d . . .
H41 H 0.6448 0.5504 0.7122 0.034 Uiso 1 1 calc R . .
C42 C 0.7630(3) 0.57628(14) 0.77405(14) 0.0231(8) Uani 1 1 d . . .
H42 H 0.7956 0.5392 0.7808 0.028 Uiso 1 1 calc R . .
C43 C 0.8050(3) 0.62359(14) 0.80541(13) 0.0204(7) Uani 1 1 d . . .
H43 H 0.8647 0.6181 0.8341 0.025 Uiso 1 1 calc R . .
C44 C 0.7787(3) 0.80051(14) 0.78655(13) 0.0220(7) Uani 1 1 d . . .
C45 C 0.8521(3) 0.81695(16) 0.75767(15) 0.0315(9) Uani 1 1 d . . .
H45 H 0.9210 0.8004 0.7660 0.038 Uiso 1 1 calc R . .
C46 C 0.8251(4) 0.85764(17) 0.71649(16) 0.0394(10) Uani 1 1 d . . .
H46 H 0.8757 0.8690 0.6972 0.047 Uiso 1 1 calc R . .
C47 C 0.7262(3) 0.88091(16) 0.70411(15) 0.0362(10) Uani 1 1 d . . .
H47 H 0.7079 0.9083 0.6760 0.043 Uiso 1 1 calc R . .
C48 C 0.6516(3) 0.86512(15) 0.73217(15) 0.0321(9) Uani 1 1 d . . .
H48 H 0.5824 0.8812 0.7230 0.038 Uiso 1 1 calc R . .
C49 C 0.6793(3) 0.82520(14) 0.77413(14) 0.0255(8) Uani 1 1 d . . .
H49 H 0.6292 0.8151 0.7941 0.031 Uiso 1 1 calc R . .
C50 C 0.9537(3) 0.74415(13) 0.85150(13) 0.0185(7) Uani 1 1 d . . .
C51 C 1.0184(3) 0.70211(15) 0.83594(14) 0.0240(8) Uani 1 1 d . . .
H51 H 0.9877 0.6690 0.8163 0.029 Uiso 1 1 calc R . .
C52 C 1.1264(3) 0.70890(16) 0.84913(16) 0.0308(9) Uani 1 1 d . . .
H52 H 1.1698 0.6805 0.8380 0.037 Uiso 1 1 calc R . .
C53 C 1.1730(3) 0.75612(16) 0.87814(16) 0.0312(9) Uani 1 1 d . . .
H53 H 1.2479 0.7596 0.8881 0.037 Uiso 1 1 calc R . .
C54 C 1.1094(3) 0.79841(16) 0.89251(14) 0.0274(8) Uani 1 1 d . . .
H54 H 1.1407 0.8317 0.9116 0.033 Uiso 1 1 calc R . .
C55 C 1.0016(3) 0.79271(14) 0.87943(13) 0.0228(7) Uani 1 1 d . . .
H55 H 0.9588 0.8222 0.8895 0.027 Uiso 1 1 calc R . .
C56 C 0.5781(3) 0.70167(13) 1.00124(13) 0.0182(7) Uani 1 1 d . . .
C57 C 0.5029(3) 0.68209(16) 0.95834(15) 0.0301(9) Uani 1 1 d . . .
H57 H 0.5019 0.6968 0.9240 0.036 Uiso 1 1 calc R . .
C58 C 0.4283(3) 0.64099(16) 0.96449(16) 0.0337(9) Uani 1 1 d . . .
H58 H 0.3761 0.6285 0.9344 0.040 Uiso 1 1 calc R . .
C59 C 0.4290(3) 0.61841(15) 1.01320(16) 0.0309(9) Uani 1 1 d . . .
H59 H 0.3781 0.5901 1.0171 0.037 Uiso 1 1 calc R . .
C60 C 0.5039(3) 0.63690(16) 1.05649(17) 0.0355(10) Uani 1 1 d . . .
H60 H 0.5046 0.6212 1.0905 0.043 Uiso 1 1 calc R . .
C61 C 0.5792(3) 0.67849(15) 1.05138(15) 0.0280(8) Uani 1 1 d . . .
H61 H 0.6308 0.6910 1.0817 0.034 Uiso 1 1 calc R . .
C62 C 0.5926(2) 0.82400(13) 1.00339(13) 0.0173(7) Uani 1 1 d . . .
C63 C 0.5653(3) 0.86702(14) 0.96481(13) 0.0212(7) Uani 1 1 d . . .
H63 H 0.5880 0.8637 0.9326 0.025 Uiso 1 1 calc R . .
C64 C 0.5052(3) 0.91471(14) 0.97285(14) 0.0258(8) Uani 1 1 d . . .
H64 H 0.4858 0.9433 0.9459 0.031 Uiso 1 1 calc R . .
C65 C 0.4738(3) 0.92067(15) 1.01958(15) 0.0282(8) Uani 1 1 d . . .
H65 H 0.4339 0.9537 1.0253 0.034 Uiso 1 1 calc R . .
C66 C 0.5007(3) 0.87817(15) 1.05861(14) 0.0250(8) Uani 1 1 d . . .
H66 H 0.4793 0.8823 1.0911 0.030 Uiso 1 1 calc R . .
C67 C 0.5584(3) 0.82997(15) 1.05037(14) 0.0227(8) Uani 1 1 d . . .
H67 H 0.5750 0.8007 1.0769 0.027 Uiso 1 1 calc R . .
C68 C 0.7711(2) 0.75285(13) 1.05395(12) 0.0163(6) Uani 1 1 d . . .
C69 C 0.8270(3) 0.70035(14) 1.06323(13) 0.0222(7) Uani 1 1 d . . .
H69 H 0.8128 0.6706 1.0371 0.027 Uiso 1 1 calc R . .
C70 C 0.9028(3) 0.69113(15) 1.11016(14) 0.0273(8) Uani 1 1 d . . .
H70 H 0.9408 0.6555 1.1158 0.033 Uiso 1 1 calc R . .
C71 C 0.9230(3) 0.73431(16) 1.14890(15) 0.0302(9) Uani 1 1 d . . .
H71 H 0.9732 0.7278 1.1815 0.036 Uiso 1 1 calc R . .
C72 C 0.8696(3) 0.78672(15) 1.13964(14) 0.0277(8) Uani 1 1 d . . .
H72 H 0.8844 0.8165 1.1658 0.033 Uiso 1 1 calc R . .
C73 C 0.7951(3) 0.79639(14) 1.09295(13) 0.0204(7) Uani 1 1 d . . .
H73 H 0.7598 0.8328 1.0871 0.025 Uiso 1 1 calc R . .
C74 C 0.4047(4) 0.7167(2) 0.80709(19) 0.0458(12) Uani 1 1 d . . .
C81 C 0.6954(6) 0.6302(3) 0.2632(2) 0.298(10) Uani 1 1 d G . .
H81 H 0.7147 0.6584 0.2906 0.357 Uiso 1 1 calc R . .
C82 C 0.7439(5) 0.6304(3) 0.2207(3) 0.188(5) Uani 1 1 d G . .
H82 H 0.7964 0.6586 0.2191 0.226 Uiso 1 1 calc R . .
C83 C 0.7157(5) 0.5891(3) 0.1806(2) 0.123(3) Uani 1 1 d G . .
H83 H 0.7488 0.5892 0.1516 0.148 Uiso 1 1 calc R . .
C84 C 0.6389(5) 0.5478(3) 0.1830(2) 0.174(5) Uani 1 1 d G . .
H84 H 0.6196 0.5196 0.1556 0.209 Uiso 1 1 calc R . .
C85 C 0.5904(4) 0.5476(3) 0.2255(3) 0.163(4) Uani 1 1 d G . .
H85 H 0.5379 0.5193 0.2271 0.195 Uiso 1 1 calc R . .
C86 C 0.6186(5) 0.5888(3) 0.2656(2) 0.138(3) Uani 1 1 d G . .
H86 H 0.5854 0.5887 0.2946 0.166 Uiso 1 1 calc R . .
C91 C 0.6761(13) 0.8607(13) 0.2064(7) 0.105(9) Uani 0.471(10) 1 d P B 3
H91 H 0.7490 0.8650 0.2066 0.126 Uiso 0.471(10) 1 calc PR B 3
C92 C 0.6218(12) 0.8052(8) 0.1936(5) 0.060(4) Uani 0.471(10) 1 d P B 3
H92 H 0.6596 0.7714 0.1878 0.072 Uiso 0.471(10) 1 calc PR B 3
C93 C 0.5133(10) 0.8027(6) 0.1901(5) 0.026(3) Uani 0.471(10) 1 d P B 3
H93 H 0.4762 0.7676 0.1786 0.031 Uiso 0.471(10) 1 calc PR B 3
C94 C 0.4578(9) 0.8501(6) 0.2031(4) 0.046(3) Uani 0.471(10) 1 d P B 3
H94 H 0.3849 0.8463 0.2028 0.056 Uiso 0.471(10) 1 calc PR B 3
C95 C 0.5059(13) 0.9001(8) 0.2159(5) 0.056(4) Uani 0.471(10) 1 d P B 3
H95 H 0.4665 0.9323 0.2239 0.067 Uiso 0.471(10) 1 calc PR B 3
C96 C 0.6170(14) 0.9073(15) 0.2182(10) 0.074(7) Uani 0.471(10) 1 d P B 3
H96 H 0.6500 0.9439 0.2277 0.088 Uiso 0.471(10) 1 calc PR B 3
C91B C 0.6627(14) 0.9531(7) 0.2263(6) 0.139(7) Uani 0.529(10) 1 d P B 4
H91A H 0.6372 0.9926 0.2304 0.208 Uiso 0.529(10) 1 calc PR B 4
H91B H 0.6994 0.9525 0.1973 0.208 Uiso 0.529(10) 1 calc PR B 4
H91C H 0.7117 0.9411 0.2594 0.208 Uiso 0.529(10) 1 calc PR B 4
C92B C 0.5658(14) 0.9098(9) 0.2132(7) 0.065(5) Uani 0.529(10) 1 d P B 4
H92A H 0.5278 0.9099 0.2422 0.078 Uiso 0.529(10) 1 calc PR B 4
H92B H 0.5156 0.9213 0.1797 0.078 Uiso 0.529(10) 1 calc PR B 4
C93B C 0.6099(14) 0.8517(7) 0.2077(5) 0.080(5) Uani 0.529(10) 1 d P B 4
H93A H 0.6599 0.8409 0.2414 0.096 Uiso 0.529(10) 1 calc PR B 4
H93B H 0.6494 0.8526 0.1794 0.096 Uiso 0.529(10) 1 calc PR B 4
C94B C 0.518(3) 0.8048(17) 0.1936(11) 0.175(14) Uani 0.529(10) 1 d P B 4
H94A H 0.4774 0.8059 0.2214 0.210 Uiso 0.529(10) 1 calc PR B 4
H94B H 0.4698 0.8159 0.1596 0.210 Uiso 0.529(10) 1 calc PR B 4
C95B C 0.5547(11) 0.7439(7) 0.1889(5) 0.084(5) Uani 0.529(10) 1 d P B 4
H95A H 0.5348 0.7197 0.2161 0.100 Uiso 0.529(10) 1 calc PR B 4
H95B H 0.6318 0.7434 0.1938 0.100 Uiso 0.529(10) 1 calc PR B 4
H95C H 0.5213 0.7287 0.1536 0.100 Uiso 0.529(10) 1 calc PR B 4

loop_
_atom_site_aniso_label
_atom_site_aniso_U_11
_atom_site_aniso_U_22
_atom_site_aniso_U_33
_atom_site_aniso_U_23
_atom_site_aniso_U_13
_atom_site_aniso_U_12
Ir1 0.01214(6) 0.01169(6) 0.01033(5) -0.00034(5) 0.00042(4) -0.00045(5)
S1 0.0305(6) 0.0466(7) 0.0393(7) 0.0073(5) 0.0021(5) -0.0017(5)
P1 0.0181(4) 0.0172(4) 0.0116(4) -0.0010(3) 0.0029(3) -0.0010(3)
P2 0.0144(4) 0.0147(4) 0.0119(4) 0.0004(3) 0.0030(3) 0.0009(3)
F1 0.0328(14) 0.090(2) 0.0447(17) 0.0031(14) -0.0118(12) 0.0033(14)
F2 0.0569(18) 0.0580(17) 0.0459(18) 0.0042(13) 0.0050(14) -0.0068(14)
F3 0.0523(18) 0.119(3) 0.0390(17) -0.0299(16) 0.0148(14) -0.0074(17)
O1 0.0178(12) 0.0140(11) 0.0140(12) 0.0009(8) 0.0014(9) 0.0015(9)
O2 0.0190(12) 0.0149(11) 0.0107(11) -0.0021(8) -0.0023(9) -0.0019(9)
O3 0.0129(10) 0.0278(13) 0.0190(12) 0.0050(10) -0.0013(9) 0.0030(10)
O4 0.0416(19) 0.077(2) 0.066(2) -0.0300(19) 0.0245(18) -0.0076(17)
O5 0.053(2) 0.064(2) 0.084(3) 0.041(2) 0.002(2) -0.0028(18)
N1 0.0132(12) 0.0136(13) 0.0126(12) 0.0003(10) 0.0025(9) 0.0005(11)
C1 0.0209(17) 0.0148(16) 0.0082(15) 0.0014(11) 0.0033(13) 0.0008(13)
C2 0.0232(18) 0.0135(16) 0.0125(16) 0.0008(12) 0.0017(13) 0.0002(13)
C3 0.0274(19) 0.0121(16) 0.0143(17) 0.0001(12) 0.0036(14) -0.0001(13)
C4 0.0240(18) 0.0137(16) 0.0136(16) 0.0025(12) 0.0039(14) 0.0048(13)
C5 0.0190(17) 0.0182(17) 0.0125(16) 0.0015(12) 0.0007(13) 0.0023(13)
C6 0.0190(16) 0.0126(15) 0.0097(15) 0.0008(11) 0.0007(12) 0.0010(12)
C7 0.0180(17) 0.0145(16) 0.0132(16) 0.0007(12) 0.0011(13) 0.0001(13)
C8 0.0185(17) 0.0193(17) 0.0178(18) -0.0016(13) -0.0008(14) 0.0078(14)
C9 0.0143(15) 0.0236(18) 0.0189(16) -0.0072(14) 0.0000(12) 0.0004(14)
C10 0.0182(17) 0.0180(17) 0.0168(18) -0.0054(13) -0.0021(14) -0.0039(13)
C11 0.0181(16) 0.0134(16) 0.0132(16) -0.0013(12) 0.0021(13) -0.0029(12)
C12 0.0169(16) 0.0126(15) 0.0149(16) 0.0001(12) 0.0032(13) -0.0018(12)
C13 0.0165(16) 0.0191(17) 0.0110(16) -0.0007(12) -0.0011(13) -0.0019(13)
C14 0.0197(17) 0.0157(16) 0.0150(17) -0.0023(12) 0.0016(13) -0.0021(13)
C15 0.0234(18) 0.0113(16) 0.0204(18) -0.0004(12) 0.0054(14) 0.0005(13)
C16 0.0190(17) 0.0149(16) 0.0166(17) 0.0007(12) 0.0028(13) -0.0020(13)
C17 0.0143(16) 0.0148(16) 0.0158(17) 0.0001(12) 0.0034(13) -0.0003(12)
C18 0.0220(18) 0.0146(16) 0.0225(19) -0.0031(13) 0.0054(14) -0.0023(13)
C19 0.0261(19) 0.0210(18) 0.026(2) 0.0014(14) 0.0093(16) -0.0016(15)
C20 0.0233(19) 0.0231(19) 0.025(2) -0.0039(14) 0.0019(16) -0.0049(15)
C21 0.027(2) 0.0178(18) 0.039(2) -0.0046(15) 0.0097(18) -0.0044(15)
C22 0.0242(19) 0.0168(17) 0.0199(18) -0.0027(13) 0.0040(15) 0.0039(14)
C23 0.035(2) 0.037(2) 0.025(2) -0.0072(16) 0.0077(18) 0.0085(17)
C24 0.035(2) 0.025(2) 0.031(2) 0.0017(16) 0.0059(18) 0.0089(17)
C25 0.028(2) 0.026(2) 0.044(3) -0.0031(17) 0.0126(19) 0.0073(16)
C26 0.0130(16) 0.032(2) 0.035(2) -0.0118(17) -0.0084(14) 0.0049(16)
C27 0.029(4) 0.051(5) 0.040(5) -0.023(3) -0.016(3) 0.020(3)
C28 0.026(3) 0.056(4) 0.026(3) -0.018(3) -0.010(2) 0.013(3)
C29 0.020(3) 0.093(7) 0.040(4) 0.010(4) -0.006(3) -0.012(4)
C27B 0.016(6) 0.063(11) 0.058(10) -0.019(8) -0.003(6) 0.005(7)
C28B 0.042(11) 0.050(13) 0.067(15) 0.015(10) -0.040(10) -0.010(9)
C29B 0.021(7) 0.045(9) 0.065(12) -0.026(8) -0.018(7) 0.005(6)
C30 0.0249(19) 0.0199(18) 0.0191(18) -0.0060(13) 0.0001(15) 0.0016(14)
C31 0.043(2) 0.0189(19) 0.026(2) -0.0044(15) -0.0054(18) -0.0034(17)
C32 0.038(2) 0.056(3) 0.028(2) -0.0186(19) 0.0034(19) 0.013(2)
C33 0.041(2) 0.0212(19) 0.0161(18) -0.0048(14) -0.0020(16) 0.0011(16)
C34 0.030(2) 0.0172(17) 0.0138(17) 0.0019(13) 0.0036(14) 0.0020(14)
C35 0.041(2) 0.0204(19) 0.0204(19) 0.0044(14) 0.0063(17) 0.0061(16)
C36 0.030(2) 0.0187(17) 0.0164(18) 0.0022(13) 0.0050(15) -0.0015(14)
C37 0.027(2) 0.030(2) 0.0181(19) 0.0064(15) -0.0007(15) 0.0043(16)
C38 0.0250(19) 0.0194(17) 0.0119(16) -0.0034(12) 0.0026(14) -0.0012(14)
C39 0.027(2) 0.024(2) 0.026(2) -0.0057(15) -0.0045(16) 0.0048(16)
C40 0.033(2) 0.031(2) 0.028(2) -0.0100(16) -0.0073(17) 0.0073(17)
C41 0.032(2) 0.028(2) 0.022(2) -0.0102(15) 0.0013(17) 0.0013(16)
C42 0.028(2) 0.0202(18) 0.0203(19) -0.0033(14) 0.0042(15) 0.0006(15)
C43 0.0249(18) 0.0224(18) 0.0132(17) -0.0005(13) 0.0030(14) -0.0025(14)
C44 0.031(2) 0.0185(18) 0.0149(17) -0.0010(13) 0.0027(15) -0.0031(15)
C45 0.040(2) 0.033(2) 0.023(2) 0.0041(16) 0.0097(18) 0.0003(18)
C46 0.053(3) 0.041(2) 0.027(2) 0.0122(18) 0.016(2) -0.001(2)
C47 0.057(3) 0.030(2) 0.019(2) 0.0098(16) 0.0033(19) -0.001(2)
C48 0.045(3) 0.023(2) 0.023(2) 0.0014(15) -0.0029(18) 0.0026(17)
C49 0.037(2) 0.0204(18) 0.0161(19) -0.0014(14) 0.0001(16) -0.0035(16)
C50 0.0208(16) 0.0203(17) 0.0154(15) 0.0022(13) 0.0064(12) -0.0037(14)
C51 0.028(2) 0.0228(19) 0.024(2) -0.0008(14) 0.0115(16) -0.0034(15)
C52 0.026(2) 0.031(2) 0.040(2) 0.0005(17) 0.0152(18) 0.0013(16)
C53 0.0214(18) 0.039(2) 0.035(2) -0.0010(18) 0.0098(16) -0.0059(17)
C54 0.025(2) 0.030(2) 0.027(2) -0.0045(15) 0.0059(16) -0.0081(16)
C55 0.0255(19) 0.0239(19) 0.0206(19) -0.0013(14) 0.0085(15) -0.0038(15)
C56 0.0197(17) 0.0148(16) 0.0220(18) -0.0001(13) 0.0086(14) -0.0012(13)
C57 0.033(2) 0.036(2) 0.021(2) -0.0009(16) 0.0068(17) -0.0127(17)
C58 0.029(2) 0.040(2) 0.034(2) -0.0079(18) 0.0097(18) -0.0120(18)
C59 0.033(2) 0.023(2) 0.042(3) -0.0032(17) 0.0201(19) -0.0084(16)
C60 0.040(2) 0.031(2) 0.040(3) 0.0090(18) 0.017(2) -0.0047(18)
C61 0.034(2) 0.027(2) 0.024(2) 0.0042(15) 0.0089(17) -0.0046(16)
C62 0.0158(16) 0.0176(17) 0.0178(17) -0.0015(13) 0.0023(13) 0.0011(13)
C63 0.0229(18) 0.0217(18) 0.0196(18) -0.0014(13) 0.0058(14) -0.0014(14)
C64 0.030(2) 0.0210(19) 0.027(2) 0.0049(14) 0.0090(17) 0.0068(15)
C65 0.030(2) 0.0204(19) 0.037(2) -0.0048(15) 0.0118(18) 0.0046(15)
C66 0.028(2) 0.027(2) 0.023(2) -0.0051(15) 0.0106(16) 0.0017(15)
C67 0.027(2) 0.0230(18) 0.0186(18) 0.0013(14) 0.0065(15) 0.0024(15)
C68 0.0189(15) 0.0174(16) 0.0119(14) 0.0019(13) 0.0026(11) -0.0002(13)
C69 0.0278(19) 0.0221(18) 0.0163(18) -0.0003(13) 0.0044(15) 0.0010(15)
C70 0.032(2) 0.025(2) 0.021(2) 0.0026(15) -0.0008(16) 0.0078(16)
C71 0.034(2) 0.034(2) 0.0172(18) 0.0019(15) -0.0036(16) -0.0003(17)
C72 0.037(2) 0.026(2) 0.0165(19) -0.0030(14) -0.0013(16) -0.0050(17)
C73 0.0275(19) 0.0186(17) 0.0138(17) -0.0008(13) 0.0020(14) -0.0001(14)
C74 0.051(3) 0.047(3) 0.044(3) 0.006(2) 0.023(2) 0.004(2)
C81 0.39(2) 0.343(17) 0.236(15) -0.160(13) 0.229(15) -0.292(16)
C82 0.210(11) 0.214(11) 0.156(10) -0.117(8) 0.075(9) -0.134(9)
C83 0.092(6) 0.160(8) 0.113(8) -0.023(6) 0.015(5) 0.002(6)
C84 0.146(9) 0.218(11) 0.166(11) -0.077(9) 0.054(8) -0.105(8)
C85 0.172(10) 0.212(11) 0.086(7) -0.037(7) -0.006(7) -0.054(8)
C86 0.211(11) 0.138(8) 0.062(6) 0.015(5) 0.023(6) -0.002(7)
C91 0.057(10) 0.22(3) 0.047(9) -0.004(11) 0.023(9) 0.017(14)
C92 0.055(9) 0.087(11) 0.036(7) 0.006(6) 0.006(6) 0.005(8)
C93 0.030(6) 0.036(7) 0.011(6) 0.006(5) 0.001(5) 0.007(5)
C94 0.053(7) 0.070(9) 0.015(5) 0.006(5) 0.005(5) 0.011(6)
C95 0.056(9) 0.082(11) 0.024(6) 0.007(6) -0.002(7) 0.005(9)
C96 0.052(12) 0.108(18) 0.053(11) -0.010(9) -0.005(11) -0.019(15)
C91B 0.158(17) 0.116(14) 0.124(15) -0.022(10) -0.004(12) -0.061(12)
C92B 0.066(14) 0.084(11) 0.037(8) -0.014(6) -0.005(12) -0.005(15)
C93B 0.132(16) 0.064(10) 0.035(7) 0.005(6) 0.002(9) 0.006(11)
C94B 0.26(4) 0.20(4) 0.042(15) -0.006(17) -0.022(19) -0.11(3)
C95B 0.100(10) 0.109(12) 0.042(7) 0.004(7) 0.018(7) -0.041(9)

loop_
_atom_type_symbol
_atom_type_description
_atom_type_scat_dispersion_real
_atom_type_scat_dispersion_imag
_atom_type_scat_source
C C 0.0033 0.0016 'International Tables Vol C Tables 4.2.6.8 and 6.1.1.4'
H H 0.0000 0.0000 'International Tables Vol C Tables 4.2.6.8 and 6.1.1.4'
N N 0.0061 0.0033 'International Tables Vol C Tables 4.2.6.8 and 6.1.1.4'
O O 0.0106 0.0060 'International Tables Vol C Tables 4.2.6.8 and 6.1.1.4'
F F 0.0171 0.0103 'International Tables Vol C Tables 4.2.6.8 and 6.1.1.4'
P P 0.1023 0.0942 'International Tables Vol C Tables 4.2.6.8 and 6.1.1.4'
S S 0.1246 0.1234 'International Tables Vol C Tables 4.2.6.8 and 6.1.1.4'
Ir Ir -1.4442 7.9887 'International Tables Vol C Tables 4.2.6.8 and 6.1.1.4'

loop_
_geom_angle_atom_site_label_1
_geom_angle_atom_site_label_2
_geom_angle_atom_site_label_3
_geom_angle
_geom_angle_publ_flag
N1 Ir1 O1 90.68(9) yes
N1 Ir1 O2 91.55(9) yes
O1 Ir1 O2 177.70(8) yes
N1 Ir1 O3 176.28(9) yes
O1 Ir1 O3 87.33(8) yes
O2 Ir1 O3 90.41(8) yes
N1 Ir1 P1 90.90(7) yes
O1 Ir1 P1 96.69(6) yes
O2 Ir1 P1 82.71(6) yes
O3 Ir1 P1 86.22(6) yes
N1 Ir1 P2 88.06(7) yes
O1 Ir1 P2 81.27(6) yes
O2 Ir1 P2 99.37(6) yes
O3 Ir1 P2 94.74(6) yes
P1 Ir1 P2 177.70(3) yes
O4 S1 O5 115.0(2) ?
O4 S1 O3 114.16(18) ?
O5 S1 O3 115.68(18) ?
O4 S1 C74 105.1(2) ?
O5 S1 C74 103.4(2) ?
O3 S1 C74 101.06(19) ?
C50 P1 C44 100.19(15) ?
C50 P1 C38 109.41(15) ?
C44 P1 C38 100.84(16) ?
C50 P1 Ir1 113.41(11) ?
C44 P1 Ir1 116.77(11) ?
C38 P1 Ir1 114.65(11) ?
C62 P2 C68 104.65(15) ?
C62 P2 C56 100.85(15) ?
C68 P2 C56 100.53(15) ?
C62 P2 Ir1 120.19(11) ?
C68 P2 Ir1 112.82(10) ?
C56 P2 Ir1 115.31(11) ?
C1 O1 Ir1 120.21(19) ?
C17 O2 Ir1 119.70(19) ?
S1 O3 Ir1 146.06(15) ?
C7 N1 C11 119.2(3) ?
C7 N1 Ir1 120.8(2) ?
C11 N1 Ir1 120.0(2) ?
O1 C1 C6 121.9(3) ?
O1 C1 C2 119.6(3) ?
C6 C1 C2 118.5(3) ?
C3 C2 C1 117.9(3) ?
C3 C2 C18 121.1(3) ?
C1 C2 C18 121.0(3) ?
C2 C3 C4 124.5(3) ?
C5 C4 C3 116.5(3) ?
C5 C4 C22 122.9(3) ?
C3 C4 C22 120.5(3) ?
C4 C5 C6 122.4(3) ?
C1 C6 C5 119.4(3) ?
C1 C6 C7 124.1(3) ?
C5 C6 C7 116.2(3) ?
N1 C7 C8 119.6(3) ?
N1 C7 C6 122.4(3) ?
C8 C7 C6 118.0(3) ?
C9 C8 C7 122.9(3) ?
C8 C9 C10 115.4(3) ?
C8 C9 C26 122.9(3) ?
C10 C9 C26 121.8(3) ?
C11 C10 C9 122.8(3) ?
N1 C11 C10 119.6(3) ?
N1 C11 C12 122.1(3) ?
C10 C11 C12 118.3(3) ?
C17 C12 C13 119.1(3) ?
C17 C12 C11 123.7(3) ?
C13 C12 C11 116.5(3) ?
C14 C13 C12 122.8(3) ?
C13 C14 C15 116.4(3) ?
C13 C14 C30 123.5(3) ?
C15 C14 C30 120.0(3) ?
C16 C15 C14 123.8(3) ?
C15 C16 C17 118.2(3) ?
C15 C16 C34 120.7(3) ?
C17 C16 C34 121.1(3) ?
O2 C17 C12 122.2(3) ?
O2 C17 C16 120.0(3) ?
C12 C17 C16 117.8(3) ?
C21 C18 C2 112.1(3) ?
C21 C18 C19 107.4(3) ?
C2 C18 C19 107.4(3) ?
C21 C18 C20 106.9(3) ?
C2 C18 C20 112.7(3) ?
C19 C18 C20 110.3(3) ?
C23 C22 C25 108.2(3) ?
C23 C22 C4 109.6(3) ?
C25 C22 C4 112.2(3) ?
C23 C22 C24 109.4(3) ?
C25 C22 C24 107.5(3) ?
C4 C22 C24 109.9(3) ?
C28B C26 C29 132.0(10) ?
C28B C26 C9 113.5(8) ?
C29 C26 C9 110.6(4) ?
C28B C26 C29B 120.9(11) ?
C29 C26 C29B 53.8(7) ?
C9 C26 C29B 112.0(5) ?
C28B C26 C27 33.3(12) ?
C29 C26 C27 111.0(5) ?
C9 C26 C27 112.1(4) ?
C29B C26 C27 135.8(6) ?
C28B C26 C28 72.3(11) ?
C29 C26 C28 110.5(5) ?
C9 C26 C28 108.2(3) ?
C29B C26 C28 59.0(7) ?
C27 C26 C28 104.2(4) ?
C28B C26 C27B 107.9(12) ?
C29 C26 C27B 43.3(5) ?
C9 C26 C27B 102.6(5) ?
C29B C26 C27B 96.6(8) ?
C27 C26 C27B 76.2(6) ?
C28 C26 C27B 146.1(6) ?
C33 C30 C14 111.5(3) ?
C33 C30 C31 108.9(3) ?
C14 C30 C31 109.0(3) ?
C33 C30 C32 108.6(3) ?
C14 C30 C32 109.1(3) ?
C31 C30 C32 109.7(3) ?
C37 C34 C35 107.1(3) ?
C37 C34 C36 110.5(3) ?
C35 C34 C36 107.3(3) ?
C37 C34 C16 112.7(3) ?
C35 C34 C16 111.8(3) ?
C36 C34 C16 107.2(3) ?
C43 C38 C39 118.0(3) ?
C43 C38 P1 123.7(3) ?
C39 C38 P1 118.2(2) ?
C40 C39 C38 120.0(3) ?
C41 C40 C39 121.7(4) ?
C40 C41 C42 118.8(3) ?
C41 C42 C43 120.5(3) ?
C38 C43 C42 121.1(3) ?
C49 C44 C45 119.0(3) ?
C49 C44 P1 119.9(3) ?
C45 C44 P1 120.9(3) ?
C44 C45 C46 120.5(4) ?
C47 C46 C45 119.9(4) ?
C46 C47 C48 120.7(4) ?
C47 C48 C49 119.5(4) ?
C44 C49 C48 120.4(4) ?
C55 C50 C51 118.4(3) ?
C55 C50 P1 116.0(2) ?
C51 C50 P1 125.5(3) ?
C52 C51 C50 119.8(3) ?
C51 C52 C53 121.2(3) ?
C52 C53 C54 119.1(3) ?
C55 C54 C53 120.6(3) ?
C54 C55 C50 120.8(3) ?
C57 C56 C61 118.4(3) ?
C57 C56 P2 119.8(3) ?
C61 C56 P2 121.7(3) ?
C56 C57 C58 121.0(4) ?
C59 C58 C57 120.7(4) ?
C58 C59 C60 119.3(4) ?
C59 C60 C61 121.0(4) ?
C60 C61 C56 119.5(4) ?
C63 C62 C67 118.5(3) ?
C63 C62 P2 121.1(2) ?
C67 C62 P2 120.4(2) ?
C64 C63 C62 120.7(3) ?
C65 C64 C63 120.3(3) ?
C64 C65 C66 119.7(3) ?
C67 C66 C65 120.3(3) ?
C66 C67 C62 120.5(3) ?
C69 C68 C73 118.1(3) ?
C69 C68 P2 118.3(2) ?
C73 C68 P2 123.5(2) ?
C70 C69 C68 121.0(3) ?
C69 C70 C71 119.8(3) ?
C72 C71 C70 119.6(3) ?
C73 C72 C71 120.9(3) ?
C72 C73 C68 120.6(3) ?
F2 C74 F3 107.0(4) ?
F2 C74 F1 105.5(4) ?
F3 C74 F1 106.4(4) ?
F2 C74 S1 114.8(3) ?
F3 C74 S1 114.3(3) ?
F1 C74 S1 108.2(3) ?
C82 C81 C86 120.0 ?
C81 C82 C83 120.0 ?
C84 C83 C82 120.0 ?
C85 C84 C83 120.0 ?
C84 C85 C86 120.0 ?
C85 C86 C81 120.0 ?
C96 C91 C92 117.4(17) ?
C93 C92 C91 118.7(15) ?
C94 C93 C92 121.7(15) ?
C95 C94 C93 120.3(13) ?
C94 C95 C96 122(2) ?
C91 C96 C95 120(3) ?
C93B C92B C91B 106.4(16) ?
C92B C93B C94B 111(2) ?
C95B C94B C93B 115(3) ?

loop_
_geom_bond_atom_site_label_1
_geom_bond_atom_site_label_2
_geom_bond_distance
_geom_bond_publ_flag
Ir1 N1 2.001(3) yes
Ir1 O1 2.049(2) yes
Ir1 O2 2.051(2) yes
Ir1 O3 2.166(2) yes
Ir1 P1 2.4142(8) yes
Ir1 P2 2.4165(8) yes
S1 O4 1.446(3) ?
S1 O5 1.453(3) ?
S1 O3 1.464(2) ?
S1 C74 1.769(5) ?
P1 C50 1.831(3) ?
P1 C44 1.831(3) ?
P1 C38 1.833(3) ?
P2 C62 1.822(3) ?
P2 C68 1.830(3) ?
P2 C56 1.833(3) ?
F1 C74 1.380(5) ?
F2 C74 1.320(5) ?
F3 C74 1.326(5) ?
O1 C1 1.323(3) ?
O2 C17 1.331(4) ?
N1 C7 1.367(4) ?
N1 C11 1.376(4) ?
C1 C6 1.410(4) ?
C1 C2 1.432(4) ?
C2 C3 1.381(4) ?
C2 C18 1.537(5) ?
C3 C4 1.395(4) ?
C4 C5 1.374(4) ?
C4 C22 1.538(4) ?
C5 C6 1.413(4) ?
C6 C7 1.486(4) ?
C7 C8 1.384(4) ?
C8 C9 1.378(4) ?
C9 C10 1.382(4) ?
C9 C26 1.511(5) ?
C10 C11 1.378(4) ?
C11 C12 1.482(4) ?
C12 C17 1.411(4) ?
C12 C13 1.412(4) ?
C13 C14 1.364(4) ?
C14 C15 1.404(4) ?
C14 C30 1.538(4) ?
C15 C16 1.382(4) ?
C16 C17 1.430(4) ?
C16 C34 1.553(4) ?
C18 C21 1.533(4) ?
C18 C19 1.540(5) ?
C18 C20 1.545(5) ?
C22 C23 1.530(5) ?
C22 C25 1.533(5) ?
C22 C24 1.542(5) ?
C26 C28B 1.309(18) ?
C26 C29 1.442(7) ?
C26 C29B 1.566(14) ?
C26 C27 1.576(8) ?
C26 C28 1.595(7) ?
C26 C27B 1.736(15) ?
C30 C33 1.526(5) ?
C30 C31 1.539(5) ?
C30 C32 1.542(5) ?
C34 C37 1.535(5) ?
C34 C35 1.539(4) ?
C34 C36 1.537(4) ?
C38 C43 1.387(4) ?
C38 C39 1.401(5) ?
C39 C40 1.383(5) ?
C40 C41 1.374(5) ?
C41 C42 1.376(5) ?
C42 C43 1.390(4) ?
C44 C49 1.378(5) ?
C44 C45 1.395(5) ?
C45 C46 1.400(5) ?
C46 C47 1.359(6) ?
C47 C48 1.388(5) ?
C48 C49 1.403(5) ?
C50 C55 1.395(4) ?
C50 C51 1.400(4) ?
C51 C52 1.374(5) ?
C52 C53 1.377(5) ?
C53 C54 1.382(5) ?
C54 C55 1.368(5) ?
C56 C57 1.373(5) ?
C56 C61 1.401(5) ?
C57 C58 1.389(5) ?
C58 C59 1.362(5) ?
C59 C60 1.369(5) ?
C60 C61 1.396(5) ?
C62 C63 1.391(4) ?
C62 C67 1.396(4) ?
C63 C64 1.389(4) ?
C64 C65 1.371(5) ?
C65 C66 1.390(5) ?
C66 C67 1.382(4) ?
C68 C69 1.400(4) ?
C68 C73 1.404(4) ?
C69 C70 1.391(5) ?
C70 C71 1.392(5) ?
C71 C72 1.383(5) ?
C72 C73 1.379(5) ?
C81 C82 1.3900 ?
C81 C86 1.3900 ?
C82 C83 1.3900 ?
C83 C84 1.3900 ?
C84 C85 1.3900 ?
C85 C86 1.3900 ?
C91 C96 1.39(4) ?
C91 C92 1.46(3) ?
C92 C93 1.39(2) ?
C93 C94 1.390(18) ?
C94 C95 1.31(2) ?
C95 C96 1.44(2) ?
C91B C92B 1.58(2) ?
C92B C93B 1.47(3) ?
C93B C94B 1.58(3) ?
C94B C95B 1.49(3) ?
